data_2013424
loop_
_publ_author_name
'Dreven\<sek, Petra'
'Leban, Ivan'
'Turel, Iztok'
'Giester, Gerald'
'Tillmanns, Ekkehart'

_publ_section_title
;
 A novel copper(II) complex with 1,10-phenanthroline and ciprofloxacin
;
_journal_issue 9
_journal_name_full 'Acta Crystallographica Section C'
_journal_page_first m376
_journal_page_last m378
_journal_paper_doi 10.1107/S0108270103016330
_journal_volume 59
_journal_year 2003
_chemical_formula_iupac '[Cu Cl (C17 H18 F N3 O3) (C12 H8 N2)] Cl , 2H2 O'
_chemical_formula_moiety 'C29 H26 Cl Cu F N5 O3 + , Cl - , 2H2 O'
_chemical_formula_sum 'C29 H30 Cl2 Cu F N5 O5'
_chemical_formula_weight 682.03
_chemical_name_systematic
;
chloro[1-cyclopropyl-6-fluoro-1,4-dihydro-4-oxo-7-(piperazin-4-ium-1-yl)-3-
quinolinecarboxylate-\k^2^O^3^,O^4^](1,10-phenanthroline-\k^2^N,N')copper
chloride dihydrate
;
_space_group_IT_number 2
_symmetry_cell_setting triclinic
_symmetry_space_group_name_Hall '-P 1'
_symmetry_space_group_name_H-M 'P -1'
_atom_sites_solution_hydrogens geom
_atom_sites_solution_primary direct
_atom_sites_solution_secondary difmap
_cell_angle_alpha 66.672(5)
_cell_angle_beta 73.054(5)
_cell_angle_gamma 80.190(5)
_cell_formula_units_Z 2
_cell_length_a 10.8567(5)
_cell_length_b 11.1494(5)
_cell_length_c 13.2873(10)
_cell_measurement_reflns_used 7979
_cell_measurement_temperature 200(2)
_cell_measurement_theta_max 30.03
_cell_measurement_theta_min 2.04
_cell_volume 1410.00(15)
_computing_cell_refinement 'HKL DENZO and SCALEPACK (Otwinowski & Minor, 1997)'
_computing_data_collection 'COLLECT (Nonius, 1999)'
_computing_molecular_graphics 'PLATON (Spek, 1998) and ORTEP-3 (Farrugia, 1999b)'
_computing_publication_material 'SHELXL97 and WinGX (Farrugia, 1999a)'
_computing_structure_refinement 'SHELXL97 (Sheldrick, 1997)'
_computing_structure_solution 'SHELXS97 (Sheldrick, 1997)'
_diffrn_ambient_temperature 200(2)
_diffrn_detector_area_resol_mean 0.055
_diffrn_measured_fraction_theta_full 0.999
_diffrn_measured_fraction_theta_max 0.999
_diffrn_measurement_device_type 'Nonius KappaCCD (with Oxford Cryosystems Cryostream Cooler)'
_diffrn_measurement_method \w
_diffrn_radiation_monochromator graphite
_diffrn_radiation_source 'fine-focus sealed tube'
_diffrn_radiation_type MoK\a
_diffrn_radiation_wavelength 0.71073
_diffrn_reflns_av_R_equivalents 0.020
_diffrn_reflns_av_sigmaI/netI 0.031
_diffrn_reflns_limit_h_max 12
_diffrn_reflns_limit_h_min -13
_diffrn_reflns_limit_k_max 13
_diffrn_reflns_limit_k_min -13
_diffrn_reflns_limit_l_max 16
_diffrn_reflns_limit_l_min -16
_diffrn_reflns_number 15579
_diffrn_reflns_theta_full 26.02
_diffrn_reflns_theta_max 26.02
_diffrn_reflns_theta_min 2.27
_diffrn_standards_decay_% 0
_diffrn_standards_number 0
_exptl_absorpt_coefficient_mu 1.021
_exptl_absorpt_correction_T_max 0.967
_exptl_absorpt_correction_T_min 0.941
_exptl_absorpt_correction_type multi-scan
_exptl_absorpt_process_details 'HKL SCALEPACK (Otwinowski & Minor, 1997)'
_exptl_crystal_colour green
_exptl_crystal_density_diffrn 1.606
_exptl_crystal_density_meas ?
_exptl_crystal_description prism
_exptl_crystal_F_000 702.0
_exptl_crystal_size_max 0.07
_exptl_crystal_size_mid 0.05
_exptl_crystal_size_min 0.03
_refine_diff_density_max 0.33
_refine_diff_density_min -0.35
_refine_ls_extinction_coef 0.0036(9)
_refine_ls_extinction_expression Fc^*^=kFc[1+0.001xFc^2^\l^3^/sin(2\q)]^-1/4^
_refine_ls_extinction_method 'SHELXL97 (Sheldrick, 1997)'
_refine_ls_goodness_of_fit_ref 1.051
_refine_ls_hydrogen_treatment mixed
_refine_ls_matrix_type full
_refine_ls_number_parameters 405
_refine_ls_number_reflns 5551
_refine_ls_number_restraints 0
_refine_ls_restrained_S_all 1.051
_refine_ls_R_factor_all 0.036
_refine_ls_R_factor_gt 0.029
_refine_ls_shift/su_max 0.002
_refine_ls_structure_factor_coef Fsqd
_refine_ls_weighting_details 'calc w = 1/[\s^2^(Fo^2^)+(0.0331P)^2^+1.0139P] where P=(Fo^2^+2Fc^2^)/3'
_refine_ls_weighting_scheme calc
_refine_ls_wR_factor_gt 0.071
_refine_ls_wR_factor_ref 0.074
_reflns_number_gt 4894
_reflns_number_total 5551
_reflns_threshold_expression I>2\s(I)
_cod_data_source_file fa1021.cif
_cod_data_source_block I
_cod_depositor_comments
;
The following automatic conversions were performed:

'_exptl_crystal_density_meas' value 'not measured' was changed to '?'
- the value is perceived as not measured.

Automatic conversion script
Id: cif_fix_values 3008 2015-01-20 13:52:24Z robertas 
;
_cod_original_cell_volume 1410.0(2)
_cod_database_code 2013424
_cod_database_fobs_code 2013424

loop_
_symmetry_equiv_pos_as_xyz
'x, y, z'
'-x, -y, -z'

loop_
_atom_site_aniso_label
_atom_site_aniso_U_11
_atom_site_aniso_U_22
_atom_site_aniso_U_33
_atom_site_aniso_U_12
_atom_site_aniso_U_13
_atom_site_aniso_U_23
Cu 0.01735(13) 0.02093(14) 0.01229(12) 0.00508(9) -0.00622(9) -0.00558(9)
Cl1 0.0355(3) 0.0230(2) 0.0199(2) -0.0045(2) -0.0108(2) -0.00283(19)
F 0.0258(6) 0.0454(7) 0.0187(6) 0.0157(5) -0.0080(5) -0.0203(5)
O1 0.0203(7) 0.0241(7) 0.0149(6) 0.0082(5) -0.0081(5) -0.0084(5)
O12 0.0213(7) 0.0315(7) 0.0156(6) 0.0058(6) -0.0054(5) -0.0121(6)
O11 0.0202(7) 0.0288(7) 0.0140(6) 0.0055(6) -0.0062(5) -0.0067(5)
N1 0.0163(7) 0.0178(7) 0.0148(7) 0.0043(6) -0.0064(6) -0.0076(6)
N21 0.0197(8) 0.0183(8) 0.0136(7) 0.0031(6) -0.0082(6) -0.0074(6)
N24 0.0258(8) 0.0228(8) 0.0137(7) -0.0027(7) -0.0091(7) -0.0053(6)
N31 0.0184(8) 0.0171(8) 0.0143(7) 0.0012(6) -0.0046(6) -0.0044(6)
N40 0.0170(8) 0.0177(8) 0.0147(7) -0.0003(6) -0.0058(6) -0.0050(6)
C1 0.0155(9) 0.0189(9) 0.0154(9) -0.0028(7) -0.0048(7) -0.0073(7)
C2 0.0181(9) 0.0205(9) 0.0147(9) 0.0004(7) -0.0037(7) -0.0091(7)
C3 0.0169(9) 0.0167(9) 0.0140(9) -0.0010(7) -0.0056(7) -0.0055(7)
C4 0.0156(9) 0.0136(8) 0.0157(9) -0.0003(7) -0.0061(7) -0.0052(7)
C5 0.0168(9) 0.0175(9) 0.0166(9) 0.0026(7) -0.0065(7) -0.0075(7)
C6 0.0163(9) 0.0210(9) 0.0168(9) 0.0016(7) -0.0033(7) -0.0112(7)
C7 0.0171(9) 0.0170(9) 0.0128(8) -0.0024(7) -0.0058(7) -0.0051(7)
C8 0.0174(9) 0.0171(9) 0.0162(9) 0.0027(7) -0.0079(7) -0.0068(7)
C9 0.0159(9) 0.0152(8) 0.0136(8) -0.0007(7) -0.0043(7) -0.0069(7)
C10 0.0159(9) 0.0159(9) 0.0130(8) -0.0021(7) -0.0039(7) -0.0057(7)
C11 0.0179(9) 0.0219(9) 0.0201(9) 0.0064(7) -0.0096(8) -0.0103(8)
C12 0.0312(12) 0.0228(11) 0.0446(13) 0.0050(9) -0.0186(10) -0.0084(10)
C13 0.0325(11) 0.0330(11) 0.0312(11) 0.0184(9) -0.0180(9) -0.0213(10)
C22 0.0191(9) 0.0229(10) 0.0162(9) 0.0036(7) -0.0064(7) -0.0083(8)
C23 0.0253(10) 0.0220(10) 0.0186(9) 0.0038(8) -0.0106(8) -0.0073(8)
C25 0.0246(10) 0.0275(10) 0.0192(9) 0.0030(8) -0.0093(8) -0.0123(8)
C26 0.0310(11) 0.0214(10) 0.0210(10) 0.0052(8) -0.0131(8) -0.0116(8)
C32 0.0242(10) 0.0216(10) 0.0176(9) 0.0024(8) -0.0050(8) -0.0066(8)
C33 0.0307(11) 0.0294(11) 0.0145(9) -0.0005(9) -0.0054(8) -0.0085(8)
C34 0.0266(10) 0.0273(10) 0.0163(9) -0.0008(8) -0.0107(8) -0.0038(8)
C35 0.0231(10) 0.0244(10) 0.0259(10) 0.0041(8) -0.0130(8) -0.0055(8)
C36 0.0185(9) 0.0224(10) 0.0308(11) 0.0036(8) -0.0091(8) -0.0094(8)
C37 0.0198(9) 0.0203(10) 0.0277(10) 0.0003(8) -0.0033(8) -0.0127(8)
C38 0.0261(10) 0.0246(10) 0.0194(9) -0.0030(8) -0.0014(8) -0.0117(8)
C39 0.0230(10) 0.0200(9) 0.0158(9) -0.0018(8) -0.0051(8) -0.0057(7)
C41 0.0168(9) 0.0138(8) 0.0186(9) -0.0020(7) -0.0056(7) -0.0042(7)
C42 0.0176(9) 0.0161(9) 0.0241(10) -0.0016(7) -0.0056(8) -0.0067(8)
C43 0.0180(9) 0.0148(9) 0.0164(9) -0.0023(7) -0.0048(7) -0.0035(7)
C44 0.0197(9) 0.0191(9) 0.0190(9) -0.0014(7) -0.0081(8) -0.0031(7)
Cl2 0.0346(3) 0.0528(4) 0.0310(3) -0.0188(3) -0.0124(2) 0.0004(3)
O1W 0.0484(11) 0.0447(11) 0.0293(9) -0.0115(9) 0.0011(8) -0.0140(8)
O2W 0.103(2) 0.0513(13) 0.0225(10) -0.0302(14) -0.0083(11) -0.0027(9)

loop_
_atom_site_label
_atom_site_fract_x
_atom_site_fract_y
_atom_site_fract_z
_atom_site_U_iso_or_equiv
_atom_site_thermal_displace_type
_atom_site_type_symbol
Cu 0.41409(2) 0.38389(2) 0.44970(2) 0.01726(9) Uani Cu
Cl1 0.29747(5) 0.17556(5) 0.49597(4) 0.02655(12) Uani Cl
F 0.41764(11) 0.24876(12) 0.99399(9) 0.0289(3) Uani F
O1 0.46749(12) 0.33724(12) 0.58883(10) 0.0198(3) Uani O
O12 0.75173(12) 0.19684(13) 0.35712(10) 0.0225(3) Uani O
O11 0.57809(12) 0.32999(13) 0.37138(10) 0.0218(3) Uani O
N1 0.75807(14) 0.06188(14) 0.68425(12) 0.0159(3) Uani N
N21 0.62196(14) 0.06429(14) 1.06571(12) 0.0164(3) Uani N
N24 0.72281(15) 0.01633(15) 1.25845(13) 0.0201(3) Uani N
H24A 0.7240 -0.0239 1.3335 0.024 Uiso H
H24B 0.7870 0.0743 1.2227 0.024 Uiso H
N31 0.35650(14) 0.46786(14) 0.30345(12) 0.0172(3) Uani N
N40 0.25910(14) 0.49038(14) 0.50293(12) 0.0164(3) Uani N
C1 0.66178(17) 0.24382(17) 0.41488(15) 0.0158(4) Uani C
C2 0.74597(17) 0.10860(17) 0.57818(15) 0.0172(4) Uani C
H2 0.8062 0.0755 0.5259 0.021 Uiso H
C3 0.65246(17) 0.20133(17) 0.53897(14) 0.0155(4) Uani C
C4 0.56086(16) 0.25322(16) 0.61454(15) 0.0146(4) Uani C
C5 0.49233(17) 0.25206(17) 0.81131(15) 0.0165(4) Uani C
H5 0.4248 0.3162 0.7917 0.020 Uiso H
C6 0.50748(17) 0.20511(17) 0.91820(15) 0.0171(4) Uani C
C7 0.60746(17) 0.11166(17) 0.95534(14) 0.0151(4) Uani C
C8 0.68859(17) 0.06569(17) 0.87379(15) 0.0163(4) Uani C
H8 0.7561 0.0017 0.8938 0.020 Uiso H
C9 0.67370(16) 0.11070(16) 0.76356(14) 0.0143(3) Uani C
C10 0.57642(17) 0.20622(17) 0.72874(14) 0.0146(4) Uani C
C11 0.85815(17) -0.03907(18) 0.72055(15) 0.0190(4) Uani C
H11 0.9143 -0.0171 0.7578 0.023 Uiso H
C12 0.8272(2) -0.1789(2) 0.7677(2) 0.0329(5) Uani C
H12A 0.7415 -0.1985 0.7680 0.039 Uiso H
H12B 0.8616 -0.2392 0.8327 0.039 Uiso H
C13 0.9219(2) -0.1239(2) 0.65533(18) 0.0295(5) Uani C
H13A 1.0144 -0.1505 0.6512 0.035 Uiso H
H13B 0.8944 -0.1098 0.5865 0.035 Uiso H
C22 0.73941(18) -0.02279(18) 1.08312(15) 0.0192(4) Uani C
H22A 0.8164 0.0281 1.0378 0.023 Uiso H
H22B 0.7422 -0.0935 1.0550 0.023 Uiso H
C23 0.74554(19) -0.08334(18) 1.20549(15) 0.0215(4) Uani C
H23A 0.6798 -0.1490 1.2481 0.026 Uiso H
H23B 0.8314 -0.1292 1.2102 0.026 Uiso H
C25 0.59555(19) 0.08752(19) 1.24845(16) 0.0223(4) Uani C
H25A 0.5781 0.1520 1.2858 0.027 Uiso H
H25B 0.5266 0.0250 1.2865 0.027 Uiso H
C26 0.5960(2) 0.15694(18) 1.12498(16) 0.0226(4) Uani C
H26A 0.5113 0.2047 1.1186 0.027 Uiso H
H26B 0.6628 0.2218 1.0882 0.027 Uiso H
C32 0.40293(19) 0.44677(18) 0.20740(15) 0.0219(4) Uani C
H32 0.4800 0.3927 0.1989 0.026 Uiso H
C33 0.3421(2) 0.50149(19) 0.11798(16) 0.0250(4) Uani C
H33 0.3759 0.4815 0.0515 0.030 Uiso H
C34 0.23379(19) 0.58385(19) 0.12673(16) 0.0236(4) Uani C
H34 0.1928 0.6225 0.0660 0.028 Uiso H
C35 0.07142(19) 0.69550(19) 0.24449(17) 0.0248(4) Uani C
H35 0.0304 0.7427 0.1847 0.030 Uiso H
C36 0.02285(18) 0.70909(19) 0.34648(17) 0.0239(4) Uani C
H36 -0.0519 0.7655 0.3568 0.029 Uiso H
C37 0.03300(18) 0.64293(18) 0.54803(16) 0.0221(4) Uani C
H37 -0.0445 0.6933 0.5649 0.027 Uiso H
C38 0.09775(19) 0.57254(19) 0.63013(16) 0.0230(4) Uani C
H38 0.0659 0.5751 0.7039 0.028 Uiso H
C39 0.21070(18) 0.49708(18) 0.60510(15) 0.0198(4) Uani C
H39 0.2544 0.4489 0.6629 0.024 Uiso H
C41 0.19568(17) 0.56095(17) 0.42082(15) 0.0166(4) Uani C
C42 0.08258(17) 0.63989(18) 0.43834(16) 0.0193(4) Uani C
C43 0.24747(17) 0.54688(17) 0.31344(15) 0.0168(4) Uani C
C44 0.18374(18) 0.61077(18) 0.22654(15) 0.0197(4) Uani C
Cl2 0.95967(6) 0.17821(6) 0.07744(5) 0.04153(16) Uani Cl
O1W 0.17235(19) 0.3522(2) 0.87100(15) 0.0420(4) Uani O
O2W 0.7618(3) 0.4090(2) 0.13243(17) 0.0607(7) Uani O
H1A 0.118(3) 0.317(3) 0.926(3) 0.052(9) Uiso H
H1B 0.189(3) 0.413(3) 0.878(2) 0.046(9) Uiso H
H2A 0.835(4) 0.368(4) 0.129(3) 0.077(15) Uiso H
H2B 0.731(4) 0.375(4) 0.195(3) 0.083(13) Uiso H

loop_
_atom_type_symbol
_atom_type_description
_atom_type_scat_dispersion_real
_atom_type_scat_dispersion_imag
_atom_type_scat_source
C C 0.0033 0.0016 'International Tables Vol C Tables 4.2.6.8 and 6.1.1.4'
H H 0.0000 0.0000 'International Tables Vol C Tables 4.2.6.8 and 6.1.1.4'
Cu Cu 0.3201 1.2651 'International Tables Vol C Tables 4.2.6.8 and 6.1.1.4'
F F 0.0171 0.0103 'International Tables Vol C Tables 4.2.6.8 and 6.1.1.4'
N N 0.0061 0.0033 'International Tables Vol C Tables 4.2.6.8 and 6.1.1.4'
O O 0.0106 0.0060 'International Tables Vol C Tables 4.2.6.8 and 6.1.1.4'
Cl Cl 0.1484 0.1585 'International Tables Vol C Tables 4.2.6.8 and 6.1.1.4'

loop_
_geom_angle_atom_site_label_1
_geom_angle_atom_site_label_2
_geom_angle_atom_site_label_3
_geom_angle
_geom_angle_publ_flag
O11 Cu O1 93.67(5) yes
O11 Cu N40 163.90(6) yes
O1 Cu N40 91.21(6) yes
O11 Cu N31 90.71(6) yes
O1 Cu N31 169.10(6) yes
N40 Cu N31 81.99(6) yes
O11 Cu Cl1 96.44(4) yes
O1 Cu Cl1 100.36(4) yes
N40 Cu Cl1 97.76(4) yes
N31 Cu Cl1 89.05(4) yes
C4 O1 Cu 123.34(11) no
C1 O11 Cu 127.33(11) no
C2 N1 C9 119.65(15) no
C2 N1 C11 121.69(15) no
C9 N1 C11 118.66(14) no
C7 N21 C26 118.03(14) no
C7 N21 C22 114.45(14) no
C26 N21 C22 112.68(14) no
C25 N24 C23 109.10(14) no
C25 N24 H24A 109.9 no
C23 N24 H24A 109.9 no
C25 N24 H24B 109.9 no
C23 N24 H24B 109.9 no
H24A N24 H24B 108.3 no
C32 N31 C43 118.11(16) no
C32 N31 Cu 129.32(13) no
C43 N31 Cu 112.25(11) no
C39 N40 C41 118.07(16) no
C39 N40 Cu 129.18(13) no
C41 N40 Cu 112.72(12) no
O12 C1 O11 121.94(16) no
O12 C1 C3 118.77(16) no
O11 C1 C3 119.27(15) no
N1 C2 C3 124.72(16) no
N1 C2 H2 117.6 no
C3 C2 H2 117.6 no
C2 C3 C4 119.27(16) no
C2 C3 C1 115.25(15) no
C4 C3 C1 125.41(16) no
O1 C4 C3 125.02(16) no
O1 C4 C10 118.79(15) no
C3 C4 C10 116.20(15) no
C6 C5 C10 120.44(16) no
C6 C5 H5 119.8 no
C10 C5 H5 119.8 no
C5 C6 F 116.55(16) no
C5 C6 C7 124.17(16) no
F C6 C7 119.24(15) no
C8 C7 N21 121.53(16) no
C8 C7 C6 114.88(15) no
N21 C7 C6 123.54(15) no
C7 C8 C9 122.07(16) no
C7 C8 H8 119.0 no
C9 C8 H8 119.0 no
C8 C9 N1 120.02(15) no
C8 C9 C10 121.52(16) no
N1 C9 C10 118.45(15) no
C9 C10 C5 116.85(15) no
C9 C10 C4 121.66(15) no
C5 C10 C4 121.47(16) no
N1 C11 C13 121.04(16) no
N1 C11 C12 118.59(16) no
C13 C11 C12 60.72(14) no
N1 C11 H11 115.2 no
C13 C11 H11 115.2 no
C12 C11 H11 115.2 no
C11 C12 C13 59.45(13) no
C11 C12 H12A 117.8 no
C13 C12 H12A 117.8 no
C11 C12 H12B 117.8 no
C13 C12 H12B 117.8 no
H12A C12 H12B 115.0 no
C11 C13 C12 59.83(13) no
C11 C13 H13A 117.8 no
C12 C13 H13A 117.8 no
C11 C13 H13B 117.8 no
C12 C13 H13B 117.8 no
H13A C13 H13B 114.9 no
N21 C22 C23 113.17(15) no
N21 C22 H22A 108.9 no
C23 C22 H22A 108.9 no
N21 C22 H22B 108.9 no
C23 C22 H22B 108.9 no
H22A C22 H22B 107.8 no
N24 C23 C22 112.01(15) no
N24 C23 H23A 109.2 no
C22 C23 H23A 109.2 no
N24 C23 H23B 109.2 no
C22 C23 H23B 109.2 no
H23A C23 H23B 107.9 no
N24 C25 C26 109.48(15) no
N24 C25 H25A 109.8 no
C26 C25 H25A 109.8 no
N24 C25 H25B 109.8 no
C26 C25 H25B 109.8 no
H25A C25 H25B 108.2 no
N21 C26 C25 111.67(15) no
N21 C26 H26A 109.3 no
C25 C26 H26A 109.3 no
N21 C26 H26B 109.3 no
C25 C26 H26B 109.3 no
H26A C26 H26B 107.9 no
N31 C32 C33 122.23(18) no
N31 C32 H32 118.9 no
C33 C32 H32 118.9 no
C34 C33 C32 119.78(18) no
C34 C33 H33 120.1 no
C32 C33 H33 120.1 no
C33 C34 C44 119.39(17) no
C33 C34 H34 120.3 no
C44 C34 H34 120.3 no
C36 C35 C44 120.68(18) no
C36 C35 H35 119.7 no
C44 C35 H35 119.7 no
C35 C36 C42 121.14(18) no
C35 C36 H36 119.4 no
C42 C36 H36 119.4 no
C38 C37 C42 119.41(17) no
C38 C37 H37 120.3 no
C42 C37 H37 120.3 no
C37 C38 C39 119.92(17) no
C37 C38 H38 120.0 no
C39 C38 H38 120.0 no
N40 C39 C38 122.23(17) no
N40 C39 H39 118.9 no
C38 C39 H39 118.9 no
N40 C41 C42 123.43(16) no
N40 C41 C43 116.46(16) no
C42 C41 C43 120.05(16) no
C41 C42 C37 116.92(17) no
C41 C42 C36 118.94(17) no
C37 C42 C36 124.12(17) no
N31 C43 C44 123.57(16) no
N31 C43 C41 116.54(16) no
C44 C43 C41 119.87(16) no
C43 C44 C34 116.81(17) no
C43 C44 C35 119.18(17) no
C34 C44 C35 123.99(17) no
H1A O1W H1B 107(3) no
H2A O2W H2B 100(4) no

loop_
_geom_bond_atom_site_label_1
_geom_bond_atom_site_label_2
_geom_bond_distance
_geom_bond_publ_flag
Cu O11 1.9143(13) yes
Cu O1 1.9454(12) yes
Cu N40 2.0080(15) yes
Cu N31 2.0278(15) yes
Cu Cl1 2.6064(5) yes
F C6 1.362(2) no
O1 C4 1.283(2) no
O12 C1 1.235(2) no
O11 C1 1.285(2) no
N1 C2 1.333(2) no
N1 C9 1.403(2) no
N1 C11 1.463(2) no
N21 C7 1.395(2) no
N21 C26 1.477(2) no
N21 C22 1.481(2) no
N24 C25 1.485(2) no
N24 C23 1.489(2) no
N24 H24A 0.9200 no
N24 H24B 0.9200 no
N31 C32 1.327(2) no
N31 C43 1.357(2) no
N40 C39 1.333(2) no
N40 C41 1.363(2) no
C1 C3 1.501(2) no
C2 C3 1.377(3) no
C2 H2 0.9500 no
C3 C4 1.419(2) no
C4 C10 1.447(2) no
C5 C6 1.355(2) no
C5 C10 1.414(2) no
C5 H5 0.9500 no
C6 C7 1.424(2) no
C7 C8 1.394(2) no
C8 C9 1.397(2) no
C8 H8 0.9500 no
C9 C10 1.405(2) no
C11 C13 1.483(3) no
C11 C12 1.489(3) no
C11 H11 1.0000 no
C12 C13 1.502(3) no
C12 H12A 0.9900 no
C12 H12B 0.9900 no
C13 H13A 0.9900 no
C13 H13B 0.9900 no
C22 C23 1.511(3) no
C22 H22A 0.9900 no
C22 H22B 0.9900 no
C23 H23A 0.9900 no
C23 H23B 0.9900 no
C25 C26 1.510(3) no
C25 H25A 0.9900 no
C25 H25B 0.9900 no
C26 H26A 0.9900 no
C26 H26B 0.9900 no
C32 C33 1.402(3) no
C32 H32 0.9500 no
C33 C34 1.370(3) no
C33 H33 0.9500 no
C34 C44 1.408(3) no
C34 H34 0.9500 no
C35 C36 1.362(3) no
C35 C44 1.433(3) no
C35 H35 0.9500 no
C36 C42 1.432(3) no
C36 H36 0.9500 no
C37 C38 1.372(3) no
C37 C42 1.411(3) no
C37 H37 0.9500 no
C38 C39 1.398(3) no
C38 H38 0.9500 no
C39 H39 0.9500 no
C41 C42 1.401(3) no
C41 C43 1.434(2) no
C43 C44 1.402(3) no
O1W H1A 0.79(3) no
O1W H1B 0.78(3) no
O2W H2A 0.85(4) no
O2W H2B 0.76(4) no

loop_
_geom_hbond_atom_site_label_D
_geom_hbond_atom_site_label_H
_geom_hbond_atom_site_label_A
_geom_hbond_site_symmetry_A
_geom_hbond_distance_DH
_geom_hbond_distance_HA
_geom_hbond_distance_DA
_geom_hbond_angle_DHA
_geom_hbond_publ_flag
O1W H1A Cl2 1_456 0.79(3) 2.42(3) 3.200(2) 170(3) yes
O1W H1B O2W 2_666 0.78(3) 2.08(3) 2.852(3) 170(3) yes
O2W H2A Cl2 1_555 0.85(4) 2.53(4) 3.234(3) 141(3) yes
O2W H2B O12 1_555 0.76(4) 2.32(4) 2.971(2) 144(4) yes
O2W H2B O11 1_555 0.76(4) 2.36(4) 3.087(3) 160(4) yes
N24 H24B Cl2 1_556 0.92 2.33 3.193(2) 155 yes
N24 H24B O12 1_556 0.92 2.56 2.901(2) 102 yes
N24 H24A Cl1 2_657 0.92 2.20 3.080(2) 160 yes

loop_
_geom_torsion_atom_site_label_1
_geom_torsion_atom_site_label_2
_geom_torsion_atom_site_label_3
_geom_torsion_atom_site_label_4
_geom_torsion
_geom_torsion_publ_flag
O11 Cu O1 C4 -23.01(14) no
N40 Cu O1 C4 172.34(14) no
N31 Cu O1 C4 -136.5(3) no
Cl1 Cu O1 C4 74.22(13) no
O1 Cu O11 C1 26.12(15) no
N40 Cu O11 C1 133.5(2) no
N31 Cu O11 C1 -163.87(15) no
Cl1 Cu O11 C1 -74.75(14) no
O11 Cu N31 C32 19.74(17) no
O1 Cu N31 C32 133.5(3) no
N40 Cu N31 C32 -174.66(17) no
Cl1 Cu N31 C32 -76.68(16) no
O11 Cu N31 C43 -166.93(12) no
O1 Cu N31 C43 -53.2(3) no
N40 Cu N31 C43 -1.33(12) no
Cl1 Cu N31 C43 96.65(12) no
O11 Cu N40 C39 -118.1(2) no
O1 Cu N40 C39 -10.39(16) no
N31 Cu N40 C39 178.17(16) no
Cl1 Cu N40 C39 90.24(15) no
O11 Cu N40 C41 64.1(3) no
O1 Cu N40 C41 171.76(12) no
N31 Cu N40 C41 0.32(12) no
Cl1 Cu N40 C41 -87.61(12) no
Cu O11 C1 O12 164.80(13) no
Cu O11 C1 C3 -16.9(2) no
C9 N1 C2 C3 -1.9(3) no
C11 N1 C2 C3 178.52(17) no
N1 C2 C3 C4 0.1(3) no
N1 C2 C3 C1 177.12(16) no
O12 C1 C3 C2 -1.7(2) no
O11 C1 C3 C2 179.90(16) no
O12 C1 C3 C4 175.08(17) no
O11 C1 C3 C4 -3.3(3) no
Cu O1 C4 C3 12.4(2) no
Cu O1 C4 C10 -167.76(12) no
C2 C3 C4 O1 -178.09(16) no
C1 C3 C4 O1 5.2(3) no
C2 C3 C4 C10 2.0(2) no
C1 C3 C4 C10 -174.66(16) no
C10 C5 C6 F -176.19(15) no
C10 C5 C6 C7 1.7(3) no
C26 N21 C7 C8 144.27(17) no
C22 N21 C7 C8 8.1(2) no
C26 N21 C7 C6 -38.4(2) no
C22 N21 C7 C6 -174.58(16) no
C5 C6 C7 C8 -2.6(3) no
F C6 C7 C8 175.30(15) no
C5 C6 C7 N21 179.92(17) no
F C6 C7 N21 -2.2(3) no
N21 C7 C8 C9 178.89(16) no
C6 C7 C8 C9 1.3(3) no
C7 C8 C9 N1 179.75(16) no
C7 C8 C9 C10 0.7(3) no
C2 N1 C9 C8 -177.72(16) no
C11 N1 C9 C8 1.9(2) no
C2 N1 C9 C10 1.4(2) no
C11 N1 C9 C10 -179.02(15) no
C8 C9 C10 C5 -1.6(3) no
N1 C9 C10 C5 179.32(15) no
C8 C9 C10 C4 179.90(16) no
N1 C9 C10 C4 0.8(2) no
C6 C5 C10 C9 0.4(3) no
C6 C5 C10 C4 178.93(17) no
O1 C4 C10 C9 177.63(16) no
C3 C4 C10 C9 -2.5(2) no
O1 C4 C10 C5 -0.8(3) no
C3 C4 C10 C5 179.08(16) no
C2 N1 C11 C13 -20.1(3) no
C9 N1 C11 C13 160.31(17) no
C2 N1 C11 C12 -91.3(2) no
C9 N1 C11 C12 89.1(2) no
N1 C11 C12 C13 111.57(19) no
N1 C11 C13 C12 -107.6(2) no
C7 N21 C22 C23 -174.14(15) no
C26 N21 C22 C23 47.3(2) no
C25 N24 C23 C22 57.3(2) no
N21 C22 C23 N24 -50.4(2) no
C23 N24 C25 C26 -61.37(19) no
C7 N21 C26 C25 171.16(16) no
C22 N21 C26 C25 -51.9(2) no
N24 C25 C26 N21 59.3(2) no
C43 N31 C32 C33 -1.0(3) no
Cu N31 C32 C33 172.00(14) no
N31 C32 C33 C34 2.6(3) no
C32 C33 C34 C44 -1.0(3) no
C44 C35 C36 C42 0.3(3) no
C42 C37 C38 C39 -1.0(3) no
C41 N40 C39 C38 0.6(3) no
Cu N40 C39 C38 -177.19(13) no
C37 C38 C39 N40 0.0(3) no
C39 N40 C41 C42 0.0(3) no
Cu N40 C41 C42 178.10(14) no
C39 N40 C41 C43 -177.39(16) no
Cu N40 C41 C43 0.71(19) no
N40 C41 C42 C37 -1.0(3) no
C43 C41 C42 C37 176.30(16) no
N40 C41 C42 C36 -179.40(16) no
C43 C41 C42 C36 -2.1(3) no
C38 C37 C42 C41 1.5(3) no
C38 C37 C42 C36 179.78(18) no
C35 C36 C42 C41 2.4(3) no
C35 C36 C42 C37 -175.84(19) no
C32 N31 C43 C44 -2.2(3) no
Cu N31 C43 C44 -176.34(14) no
C32 N31 C43 C41 176.26(16) no
Cu N31 C43 C41 2.10(19) no
N40 C41 C43 N31 -1.9(2) no
C42 C41 C43 N31 -179.40(16) no
N40 C41 C43 C44 176.58(16) no
C42 C41 C43 C44 -0.9(3) no
N31 C43 C44 C34 3.6(3) no
C41 C43 C44 C34 -174.78(16) no
N31 C43 C44 C35 -178.03(17) no
C41 C43 C44 C35 3.6(3) no
C33 C34 C44 C43 -1.9(3) no
C33 C34 C44 C35 179.85(18) no
C36 C35 C44 C43 -3.3(3) no
C36 C35 C44 C34 174.93(19) no
